data_7122498
loop_
_publ_author_name
'Alavala, Gopi Krishna Reddy'
'Sajjad, Farrukh'
'Shi, Taoda'
'Kang, Zhenghui'
'Ma, Mingliang'
'Xing, Dong'
'Hu, Wenhao'

_publ_section_title
;
 Diastereoselective synthesis of isochromans via the Cu(ii)-catalysed
 intramolecular Michael-type trapping of oxonium ylides.
;
_journal_issue 89
_journal_name_full 'Chemical communications (Cambridge, England)'
_journal_page_first 12650
_journal_page_last 12653
_journal_paper_doi 10.1039/c8cc06390g
_journal_volume 54
_journal_year 2018
_chemical_compound_source 'Synthesized compound'
_chemical_formula_moiety 'C25 H22 O4'
_chemical_formula_sum 'C25 H22 O4'
_chemical_formula_weight 386.42
_chemical_name_common 'methyl (3R,4S)-4-(2-oxo-2-phenylethyl)-3-phenylisochromane-3-carboxylate'
_chemical_name_systematic 'methyl (3R,4S)-4-(2-oxo-2-phenylethyl)-3-phenylisochromane-3-carboxylate'
_chemical_properties_physical 'The compound is stable at ambient conditions'
_space_group_crystal_system monoclinic
_space_group_IT_number 14
_space_group_name_Hall '-P 2yn'
_space_group_name_H-M_alt 'P 1 21/n 1'
_symmetry_space_group_name_Hall '-P 2yn'
_symmetry_space_group_name_H-M 'P 1 21/n 1'
_atom_sites_solution_hydrogens geom
_atom_sites_solution_primary dual
_audit_creation_date 2017-11-14
_audit_creation_method
;
Olex2 1.2
(compiled 2017.08.10 svn.r3458 for OlexSys, GUI svn.r5381)
;
_audit_update_record
;
2018-06-15 deposited with the CCDC.
2018-10-10 downloaded from the CCDC.
;
_cell_angle_alpha 90
_cell_angle_beta 107.330(4)
_cell_angle_gamma 90
_cell_formula_units_Z 4
_cell_length_a 15.6081(6)
_cell_length_b 6.1955(2)
_cell_length_c 21.7106(8)
_cell_measurement_reflns_used 4972
_cell_measurement_temperature 293(2)
_cell_measurement_theta_max 73.8740
_cell_measurement_theta_min 4.1000
_cell_volume 2004.11(13)
_computing_cell_refinement 'CrysAlisPro 1.171.39.32a (Rigaku OD, 2017)'
_computing_data_collection 'CrysAlisPro 1.171.39.32a (Rigaku OD, 2017)'
_computing_data_reduction 'CrysAlisPro 1.171.39.32a (Rigaku OD, 2017)'
_computing_molecular_graphics 'Olex2 (Dolomanov et al., 2009)'
_computing_publication_material 'Olex2 (Dolomanov et al., 2009)'
_computing_structure_refinement 'ShelXL (Sheldrick, 2015)'
_computing_structure_solution 'ShelXT (Sheldrick, 2015)'
_diffrn_ambient_temperature 293(2)
_diffrn_detector 'CCD plate'
_diffrn_measured_fraction_theta_full 0.997
_diffrn_measured_fraction_theta_max 0.997
_diffrn_measurement_details
;
List of Runs (angles in degrees, time in seconds):

  # Type    Start    End  Width  t~exp~   \w     \q     \k     \f   Frames
#--------------------------------------------------------------------------
  1  \w    -25.00   2.00   1.00    3.00    --    0.00 -38.00-120.00   27
  2  \w     16.00  89.00   1.00    3.00    --    0.00  57.00   0.00   73
  3  \w    -85.00  19.00   1.00    3.00    --    0.00 -38.00 120.00  104
  4  \w    -87.00 -34.00   1.00    3.00    --    0.00 -82.00  90.00   53
  5  \w     30.00  66.00   1.00    3.00    --    0.00  19.00-120.00   36
  6  \w    -42.00  -9.00   1.00    3.00    --    0.00 -38.00-150.00   33
  7  \w     76.00 108.00   1.00   10.00    --   95.80 -82.00  60.00   32
  8  \w     16.00  72.00   1.00   10.00    --   95.80 -82.00  60.00   56
  9  \w     23.00 127.00   1.00   10.00    --   95.80 -82.00 150.00  104
 10  \w      6.00  31.00   1.00   10.00    --   95.80 -82.00 -90.00   25
 11  \w     57.00 128.00   1.00   10.00    --   95.80 -82.00 -90.00   71
 12  \w      7.00  97.00   1.00   10.00    --   95.80 -61.00  60.00   90
 13  \w      7.00 120.00   1.00   10.00    --   95.80 -61.00 150.00  113
 14  \w      6.00 114.00   1.00   10.00    --   95.80 -45.00 -90.00  108
 15  \w    115.00 164.00   1.00   10.00    --   95.80  30.00-120.00   49
 16  \w     66.00 113.00   1.00   10.00    --   95.80 -30.00 -90.00   47
 17  \w     60.00  96.00   1.00   10.00    --   95.80 -82.00   0.00   36
 18  \w     28.00  55.00   1.00   10.00    --   95.80 -30.00 -90.00   27
 19  \w     17.00  98.00   1.00   10.00    --   95.80 -30.00-180.00   81
 20  \w    113.00 178.00   1.00   10.00    --   95.80   0.00 -60.00   65
 21  \w      6.00  77.00   1.00   10.00    --   95.80   0.00 -60.00   71
;
_diffrn_measurement_device 'four-circle diffractometer'
_diffrn_measurement_device_type 'XtaLAB AFC12 (RINC): Kappa dual home/near'
_diffrn_measurement_method '\w scans'
_diffrn_orient_matrix_type 'CrysAlisPro convention (1999,Acta A55,543-557)'
_diffrn_orient_matrix_UB_11 0.0872933000
_diffrn_orient_matrix_UB_12 0.0880871000
_diffrn_orient_matrix_UB_13 0.0472713000
_diffrn_orient_matrix_UB_21 -0.0429914000
_diffrn_orient_matrix_UB_22 -0.0110244000
_diffrn_orient_matrix_UB_23 0.0552572000
_diffrn_orient_matrix_UB_31 0.0351149000
_diffrn_orient_matrix_UB_32 -0.2321669000
_diffrn_orient_matrix_UB_33 0.0153879000
_diffrn_radiation_monochromator graphite
_diffrn_radiation_probe x-ray
_diffrn_radiation_type CuK\a
_diffrn_radiation_wavelength 1.54184
_diffrn_reflns_av_R_equivalents 0.0813
_diffrn_reflns_av_unetI/netI 0.0533
_diffrn_reflns_Laue_measured_fraction_full 0.997
_diffrn_reflns_Laue_measured_fraction_max 0.997
_diffrn_reflns_limit_h_max 18
_diffrn_reflns_limit_h_min -18
_diffrn_reflns_limit_k_max 5
_diffrn_reflns_limit_k_min -7
_diffrn_reflns_limit_l_max 25
_diffrn_reflns_limit_l_min -25
_diffrn_reflns_number 16400
_diffrn_reflns_point_group_measured_fraction_full 0.997
_diffrn_reflns_point_group_measured_fraction_max 0.997
_diffrn_reflns_theta_full 67.022
_diffrn_reflns_theta_max 67.022
_diffrn_reflns_theta_min 4.138
_diffrn_source 'fine-focus sealed X-ray tube'
_diffrn_source_type 'Enhance (Cu) X-ray Source'
_exptl_absorpt_coefficient_mu 0.694
_exptl_absorpt_correction_T_max 1.00000
_exptl_absorpt_correction_T_min 0.53902
_exptl_absorpt_correction_type multi-scan
_exptl_absorpt_process_details
;
CrysAlisPro 1.171.39.32a (Rigaku Oxford Diffraction, 2017)
Empirical absorption correction using spherical harmonics,
 implemented in SCALE3 ABSPACK scaling algorithm.
;
_exptl_crystal_colour 'clear light colourless'
_exptl_crystal_colour_lustre clear
_exptl_crystal_colour_modifier light
_exptl_crystal_colour_primary colourless
_exptl_crystal_density_diffrn 1.281
_exptl_crystal_description block
_exptl_crystal_F_000 816
_exptl_crystal_recrystallization_method 'Re-crystallisation from solvent: Ethanol'
_exptl_crystal_size_max 0.18
_exptl_crystal_size_mid 0.12
_exptl_crystal_size_min 0.08
_refine_diff_density_max 0.145
_refine_diff_density_min -0.173
_refine_diff_density_rms 0.037
_refine_ls_extinction_method none
_refine_ls_goodness_of_fit_ref 1.053
_refine_ls_hydrogen_treatment constr
_refine_ls_matrix_type full
_refine_ls_number_parameters 263
_refine_ls_number_reflns 3564
_refine_ls_number_restraints 0
_refine_ls_restrained_S_all 1.053
_refine_ls_R_factor_all 0.0803
_refine_ls_R_factor_gt 0.0514
_refine_ls_shift/su_max 0.000
_refine_ls_shift/su_mean 0.000
_refine_ls_structure_factor_coef Fsqd
_refine_ls_weighting_details 'w=1/[\s^2^(Fo^2^)+(0.0630P)^2^] where P=(Fo^2^+2Fc^2^)/3'
_refine_ls_weighting_scheme calc
_refine_ls_wR_factor_gt 0.1226
_refine_ls_wR_factor_ref 0.1349
_reflns_Friedel_coverage 0.000
_reflns_number_gt 2431
_reflns_number_total 3564
_reflns_threshold_expression 'I > 2\s(I)'
_cod_data_source_file c8cc06390g2.cif
_cod_data_source_block exp_100
_cod_depositor_comments 'Adding full bibliography for 7122498.cif.'
_cod_database_code 7122498
_shelx_shelxl_version_number 2016/6
_shelx_space_group_comment
;
The symmetry employed for this shelxl refinement is uniquely defined
by the following loop, which should always be used as a source of
symmetry information in preference to the above space-group names.
They are only intended as comments.
;
_shelx_estimated_absorpt_t_max 0.947
_shelx_estimated_absorpt_t_min 0.885
_reflns_odcompleteness_completeness 99.92
_reflns_odcompleteness_iscentric 1
_reflns_odcompleteness_theta 66.97
_olex2_refinement_description
;
1. Fixed Uiso
 At 1.2 times of:
  All C(H) groups, All C(H,H) groups
 At 1.5 times of:
  All C(H,H,H) groups
2.a Ternary CH refined with riding coordinates:
 C8(H8)
2.b Secondary CH2 refined with riding coordinates:
 C15(H15A,H15B), C25(H25A,H25B)
2.c Aromatic/amide H refined with riding coordinates:
 C2(H2), C3(H3), C4(H4), C5(H5), C6(H6), C10(H10), C11(H11), C12(H12),
 C13(H13), C19(H19), C20(H20), C21(H21), C22(H22), C23(H23)
2.d Idealised Me refined as rotating group:
 C17(H17A,H17B,H17C)
;
_olex2_submission_special_instructions 'No special instructions were received'
_oxdiff_exptl_absorpt_empirical_details
;
Empirical correction (ABSPACK) includes:
- Absorption correction using spherical harmonics
- Frame scaling
;
_oxdiff_exptl_absorpt_empirical_full_max 2.199
_oxdiff_exptl_absorpt_empirical_full_min 0.424

loop_
_space_group_symop_operation_xyz
'x, y, z'
'-x+1/2, y+1/2, -z+1/2'
'-x, -y, -z'
'x-1/2, -y-1/2, z-1/2'

loop_
_atom_site_label
_atom_site_type_symbol
_atom_site_fract_x
_atom_site_fract_y
_atom_site_fract_z
_atom_site_U_iso_or_equiv
_atom_site_adp_type
_atom_site_occupancy
_atom_site_site_symmetry_order
_atom_site_calc_flag
_atom_site_refinement_flags_posn
O1 O 0.39898(10) 0.9715(2) 0.07118(6) 0.0556(4) Uani 1 1 d .
O2 O 0.38859(11) 0.6590(3) 0.01878(7) 0.0685(5) Uani 1 1 d .
O3 O 0.45454(8) 0.4380(2) 0.13112(6) 0.0486(4) Uani 1 1 d .
O4 O 0.54498(11) 0.9952(3) 0.30730(7) 0.0660(4) Uani 1 1 d .
C1 C 0.33120(12) 0.6295(3) 0.14723(8) 0.0447(5) Uani 1 1 d .
C2 C 0.29309(13) 0.8044(4) 0.16863(10) 0.0562(6) Uani 1 1 d .
H2 H 0.323377 0.935639 0.175864 0.067 Uiso 1 1 calc R
C3 C 0.21026(15) 0.7865(5) 0.17945(11) 0.0665(7) Uani 1 1 d .
H3 H 0.185992 0.904492 0.194832 0.080 Uiso 1 1 calc R
C4 C 0.16407(16) 0.5959(5) 0.16757(12) 0.0731(7) Uani 1 1 d .
H4 H 0.108164 0.584297 0.174350 0.088 Uiso 1 1 calc R
C5 C 0.20063(16) 0.4228(5) 0.14569(13) 0.0738(7) Uani 1 1 d .
H5 H 0.169235 0.293120 0.137509 0.089 Uiso 1 1 calc R
C6 C 0.28427(14) 0.4380(4) 0.13550(10) 0.0580(6) Uani 1 1 d .
H6 H 0.308561 0.318685 0.120740 0.070 Uiso 1 1 calc R
C7 C 0.42235(12) 0.6492(3) 0.13467(8) 0.0431(5) Uani 1 1 d .
C8 C 0.49178(12) 0.7724(3) 0.18921(8) 0.0442(5) Uani 1 1 d .
H8 H 0.471699 0.921581 0.190854 0.053 Uiso 1 1 calc R
C9 C 0.58147(12) 0.7716(4) 0.17500(8) 0.0463(5) Uani 1 1 d .
C10 C 0.64419(13) 0.9338(4) 0.19854(9) 0.0555(6) Uani 1 1 d .
H10 H 0.630600 1.047578 0.221979 0.067 Uiso 1 1 calc R
C11 C 0.72694(14) 0.9266(5) 0.18716(11) 0.0674(7) Uani 1 1 d .
H11 H 0.768632 1.035816 0.202753 0.081 Uiso 1 1 calc R
C12 C 0.74752(14) 0.7573(5) 0.15273(11) 0.0697(7) Uani 1 1 d .
H12 H 0.803271 0.752009 0.145467 0.084 Uiso 1 1 calc R
C13 C 0.68567(14) 0.5966(4) 0.12913(10) 0.0629(6) Uani 1 1 d .
H13 H 0.699606 0.483645 0.105553 0.075 Uiso 1 1 calc R
C14 C 0.60194(13) 0.6017(4) 0.14035(9) 0.0503(5) Uani 1 1 d .
C15 C 0.53581(14) 0.4249(4) 0.11293(11) 0.0574(6) Uani 1 1 d .
H15A H 0.520425 0.429218 0.066236 0.069 Uiso 1 1 calc R
H15B H 0.564293 0.286955 0.127085 0.069 Uiso 1 1 calc R
C16 C 0.40312(12) 0.7595(4) 0.06798(8) 0.0449(5) Uani 1 1 d .
C17 C 0.37275(16) 1.0841(4) 0.00968(10) 0.0639(6) Uani 1 1 d .
H17A H 0.316500 1.027912 -0.016798 0.096 Uiso 1 1 calc GR
H17B H 0.417837 1.063314 -0.011691 0.096 Uiso 1 1 calc GR
H17C H 0.366575 1.235391 0.016891 0.096 Uiso 1 1 calc GR
C18 C 0.56912(12) 0.6952(4) 0.37702(9) 0.0518(6) Uani 1 1 d .
C19 C 0.62134(15) 0.8143(5) 0.42899(10) 0.0730(7) Uani 1 1 d .
H19 H 0.638215 0.954524 0.422672 0.088 Uiso 1 1 calc R
C20 C 0.6481(2) 0.7248(7) 0.48971(12) 0.0984(10) Uani 1 1 d .
H20 H 0.684091 0.803689 0.524201 0.118 Uiso 1 1 calc R
C21 C 0.6220(2) 0.5219(7) 0.49950(13) 0.1019(11) Uani 1 1 d .
H21 H 0.639002 0.464305 0.540934 0.122 Uiso 1 1 calc R
C22 C 0.5707(2) 0.4004(5) 0.44874(13) 0.0884(9) Uani 1 1 d .
H22 H 0.553586 0.260992 0.455769 0.106 Uiso 1 1 calc R
C23 C 0.54491(16) 0.4872(5) 0.38712(10) 0.0650(6) Uani 1 1 d .
H23 H 0.511187 0.404991 0.352522 0.078 Uiso 1 1 calc R
C24 C 0.53982(12) 0.8006(4) 0.31207(9) 0.0470(5) Uani 1 1 d .
C25 C 0.50059(13) 0.6606(4) 0.25397(8) 0.0496(5) Uani 1 1 d .
H25A H 0.441635 0.612382 0.254369 0.059 Uiso 1 1 calc R
H25B H 0.538063 0.533626 0.257242 0.059 Uiso 1 1 calc R

loop_
_atom_site_aniso_label
_atom_site_aniso_U_11
_atom_site_aniso_U_22
_atom_site_aniso_U_33
_atom_site_aniso_U_23
_atom_site_aniso_U_13
_atom_site_aniso_U_12
O1 0.0760(9) 0.0434(10) 0.0423(7) 0.0027(6) 0.0098(6) -0.0011(7)
O2 0.1020(12) 0.0586(11) 0.0415(8) -0.0065(7) 0.0160(7) 0.0090(9)
O3 0.0530(7) 0.0431(9) 0.0482(7) -0.0028(6) 0.0129(6) 0.0041(6)
O4 0.0848(11) 0.0580(12) 0.0563(9) -0.0100(8) 0.0226(7) -0.0045(9)
C1 0.0461(9) 0.0511(14) 0.0337(9) 0.0040(8) 0.0069(7) -0.0001(9)
C2 0.0511(11) 0.0588(16) 0.0584(12) -0.0031(11) 0.0161(9) -0.0019(10)
C3 0.0567(12) 0.0773(19) 0.0690(14) 0.0016(13) 0.0241(10) 0.0106(13)
C4 0.0564(13) 0.091(2) 0.0780(16) 0.0129(15) 0.0297(11) -0.0036(14)
C5 0.0665(14) 0.0722(19) 0.0866(18) 0.0046(14) 0.0287(13) -0.0183(14)
C6 0.0619(12) 0.0564(16) 0.0580(12) -0.0001(11) 0.0212(9) -0.0075(11)
C7 0.0457(9) 0.0442(14) 0.0370(9) -0.0028(8) 0.0087(7) 0.0007(9)
C8 0.0460(9) 0.0446(13) 0.0392(9) -0.0018(8) 0.0085(7) 0.0019(9)
C9 0.0442(9) 0.0518(14) 0.0384(9) 0.0066(9) 0.0058(7) 0.0020(9)
C10 0.0522(11) 0.0625(16) 0.0485(11) -0.0019(10) 0.0097(9) -0.0052(10)
C11 0.0524(12) 0.084(2) 0.0620(14) 0.0032(13) 0.0112(10) -0.0145(12)
C12 0.0472(11) 0.096(2) 0.0655(14) 0.0067(14) 0.0169(10) 0.0028(13)
C13 0.0529(12) 0.0806(19) 0.0558(12) 0.0057(12) 0.0171(9) 0.0150(12)
C14 0.0496(10) 0.0549(15) 0.0429(10) 0.0056(9) 0.0086(8) 0.0069(10)
C15 0.0553(12) 0.0540(15) 0.0634(13) -0.0065(10) 0.0181(9) 0.0086(10)
C16 0.0461(10) 0.0474(14) 0.0391(10) -0.0039(9) 0.0095(7) -0.0002(9)
C17 0.0810(15) 0.0571(16) 0.0488(12) 0.0114(10) 0.0120(10) -0.0004(12)
C18 0.0441(9) 0.0714(17) 0.0388(10) -0.0082(10) 0.0109(7) 0.0030(10)
C19 0.0688(14) 0.096(2) 0.0485(12) -0.0160(12) 0.0087(10) -0.0084(14)
C20 0.0915(19) 0.147(3) 0.0429(14) -0.0150(17) -0.0014(12) -0.004(2)
C21 0.112(2) 0.141(3) 0.0459(15) 0.0160(18) 0.0143(14) 0.030(2)
C22 0.115(2) 0.088(2) 0.0650(17) 0.0175(15) 0.0323(15) 0.0178(18)
C23 0.0764(15) 0.0688(19) 0.0489(12) 0.0007(11) 0.0174(10) 0.0034(13)
C24 0.0432(9) 0.0541(16) 0.0442(11) -0.0078(9) 0.0137(7) 0.0007(10)
C25 0.0511(10) 0.0556(15) 0.0375(10) -0.0020(9) 0.0064(8) -0.0006(9)

loop_
_atom_type_symbol
_atom_type_description
_atom_type_scat_dispersion_real
_atom_type_scat_dispersion_imag
_atom_type_scat_source
C C 0.0181 0.0091 'International Tables Vol C Tables 4.2.6.8 and 6.1.1.4'
H H 0.0000 0.0000 'International Tables Vol C Tables 4.2.6.8 and 6.1.1.4'
O O 0.0492 0.0322 'International Tables Vol C Tables 4.2.6.8 and 6.1.1.4'

loop_
_geom_angle_atom_site_label_1
_geom_angle_atom_site_label_2
_geom_angle_atom_site_label_3
_geom_angle
C16 O1 C17 115.77(16)
C7 O3 C15 115.12(16)
C2 C1 C7 120.88(19)
C6 C1 C2 118.64(19)
C6 C1 C7 120.45(19)
C1 C2 H2 119.6
C1 C2 C3 120.7(2)
C3 C2 H2 119.6
C2 C3 H3 119.9
C4 C3 C2 120.2(2)
C4 C3 H3 119.9
C3 C4 H4 120.2
C5 C4 C3 119.5(2)
C5 C4 H4 120.2
C4 C5 H5 119.6
C4 C5 C6 120.8(2)
C6 C5 H5 119.6
C1 C6 C5 120.1(2)
C1 C6 H6 120.0
C5 C6 H6 120.0
O3 C7 C1 107.48(16)
O3 C7 C8 108.63(14)
O3 C7 C16 109.33(15)
C1 C7 C8 112.29(15)
C1 C7 C16 105.68(14)
C16 C7 C8 113.25(16)
C7 C8 H8 109.5
C9 C8 C7 108.68(15)
C9 C8 H8 109.5
C9 C8 C25 110.31(15)
C25 C8 C7 109.22(16)
C25 C8 H8 109.5
C10 C9 C8 120.86(19)
C14 C9 C8 119.21(18)
C14 C9 C10 119.88(19)
C9 C10 H10 119.9
C11 C10 C9 120.2(2)
C11 C10 H10 119.9
C10 C11 H11 120.0
C12 C11 C10 120.1(2)
C12 C11 H11 120.0
C11 C12 H12 120.0
C13 C12 C11 120.1(2)
C13 C12 H12 120.0
C12 C13 H13 119.8
C12 C13 C14 120.5(2)
C14 C13 H13 119.8
C9 C14 C13 119.4(2)
C9 C14 C15 121.82(18)
C13 C14 C15 118.8(2)
O3 C15 C14 114.08(18)
O3 C15 H15A 108.7
O3 C15 H15B 108.7
C14 C15 H15A 108.7
C14 C15 H15B 108.7
H15A C15 H15B 107.6
O1 C16 C7 112.92(16)
O2 C16 O1 124.45(18)
O2 C16 C7 122.5(2)
O1 C17 H17A 109.5
O1 C17 H17B 109.5
O1 C17 H17C 109.5
H17A C17 H17B 109.5
H17A C17 H17C 109.5
H17B C17 H17C 109.5
C19 C18 C24 118.3(2)
C23 C18 C19 119.3(2)
C23 C18 C24 122.43(18)
C18 C19 H19 120.0
C20 C19 C18 120.1(3)
C20 C19 H19 120.0
C19 C20 H20 119.9
C21 C20 C19 120.3(3)
C21 C20 H20 119.9
C20 C21 H21 119.6
C20 C21 C22 120.7(3)
C22 C21 H21 119.6
C21 C22 H22 120.2
C21 C22 C23 119.5(3)
C23 C22 H22 120.2
C18 C23 C22 120.1(2)
C18 C23 H23 119.9
C22 C23 H23 119.9
O4 C24 C18 120.26(18)
O4 C24 C25 121.47(18)
C18 C24 C25 118.2(2)
C8 C25 H25A 108.7
C8 C25 H25B 108.7
C24 C25 C8 114.27(18)
C24 C25 H25A 108.7
C24 C25 H25B 108.7
H25A C25 H25B 107.6

loop_
_geom_bond_atom_site_label_1
_geom_bond_atom_site_label_2
_geom_bond_distance
O1 C16 1.318(2)
O1 C17 1.453(2)
O2 C16 1.198(2)
O3 C7 1.412(2)
O3 C15 1.439(2)
O4 C24 1.215(3)
C1 C2 1.382(3)
C1 C6 1.378(3)
C1 C7 1.531(3)
C2 H2 0.9300
C2 C3 1.386(3)
C3 H3 0.9300
C3 C4 1.367(4)
C4 H4 0.9300
C4 C5 1.365(4)
C5 H5 0.9300
C5 C6 1.391(3)
C6 H6 0.9300
C7 C8 1.547(2)
C7 C16 1.547(3)
C8 H8 0.9800
C8 C9 1.521(3)
C8 C25 1.536(3)
C9 C10 1.390(3)
C9 C14 1.385(3)
C10 H10 0.9300
C10 C11 1.386(3)
C11 H11 0.9300
C11 C12 1.380(4)
C12 H12 0.9300
C12 C13 1.375(3)
C13 H13 0.9300
C13 C14 1.399(3)
C14 C15 1.501(3)
C15 H15A 0.9700
C15 H15B 0.9700
C17 H17A 0.9600
C17 H17B 0.9600
C17 H17C 0.9600
C18 C19 1.391(3)
C18 C23 1.379(3)
C18 C24 1.496(3)
C19 H19 0.9300
C19 C20 1.375(4)
C20 H20 0.9300
C20 C21 1.357(5)
C21 H21 0.9300
C21 C22 1.377(5)
C22 H22 0.9300
C22 C23 1.386(3)
C23 H23 0.9300
C24 C25 1.503(3)
C25 H25A 0.9700
C25 H25B 0.9700
